data_7202028
loop_
_publ_author_name
'Giarrusso, Marilena A.'
'Higham, Luke T.'
'Kreher, Ulf P.'
'Mohan, Ram S.'
'Rosamilia, Anthony E.'
'Scott, Janet L.'
'Strauss, Christopher R.'

_publ_section_title
;
 Platform technology for dienone and phenol--formaldehyde architectures
;
_journal_issue 8
_journal_name_full 'Green Chemistry'
_journal_page_first 842
_journal_paper_doi 10.1039/b802755b
_journal_volume 10
_journal_year 2008
_chemical_formula_moiety 'C22 H20 03'
_chemical_formula_sum 'C22 H20 O3'
_chemical_formula_weight 332.38
_chemical_name_common
;(E,E)-2-(3-formylbenzylidene)-6-(4-
methoxybenzylidene)cyclohexanone
;
_chemical_name_systematic (E,E)-2-(3-formylbenzylidene)-6-(4-methoxybenzylidene)cyclohexanone
_space_group_IT_number 14
_symmetry_cell_setting monoclinic
_symmetry_Int_Tables_number 14
_symmetry_space_group_name_Hall '-P 2ybc'
_symmetry_space_group_name_H-M 'P 1 21/c 1'
_atom_sites_solution_hydrogens geom
_atom_sites_solution_primary direct
_atom_sites_solution_secondary difmap
_audit_creation_method SHELXL-97
_cell_angle_alpha 90.00
_cell_angle_beta 96.855(2)
_cell_angle_gamma 90.00
_cell_formula_units_Z 4
_cell_length_a 16.0672(8)
_cell_length_b 14.9408(8)
_cell_length_c 7.1505(3)
_cell_measurement_temperature 123(2)
_cell_volume 1704.26(14)
_computing_cell_refinement 'Nonius collect'
_computing_data_collection 'Nonius collect'
_computing_data_reduction 'Nonius collect'
_computing_molecular_graphics X-Seed
_computing_publication_material ciftab
_computing_structure_refinement 'SHELXL-97 (Sheldrick, 1997)'
_computing_structure_solution 'SHELXS-97 (Sheldrick, 1990)'
_diffrn_ambient_temperature 123(2)
_diffrn_measured_fraction_theta_full 0.986
_diffrn_measured_fraction_theta_max 0.986
_diffrn_measurement_device_type 'Enraf Nonius Kappa CCD'
_diffrn_measurement_method 'phi and omega scans'
_diffrn_radiation_monochromator graphite
_diffrn_radiation_type MoK\a
_diffrn_radiation_wavelength 0.71073
_diffrn_reflns_av_R_equivalents 0.0740
_diffrn_reflns_av_sigmaI/netI 0.0641
_diffrn_reflns_limit_h_max 19
_diffrn_reflns_limit_h_min -18
_diffrn_reflns_limit_k_max 18
_diffrn_reflns_limit_k_min -14
_diffrn_reflns_limit_l_max 8
_diffrn_reflns_limit_l_min -8
_diffrn_reflns_number 9948
_diffrn_reflns_theta_full 25.40
_diffrn_reflns_theta_max 25.40
_diffrn_reflns_theta_min 3.96
_diffrn_source 'fine-focus sealed tube'
_exptl_absorpt_coefficient_mu 0.085
_exptl_absorpt_correction_T_max 0.9586
_exptl_absorpt_correction_T_min 0.8687
_exptl_crystal_colour yellow
_exptl_crystal_density_diffrn 1.295
_exptl_crystal_density_method 'not measured'
_exptl_crystal_description blocks
_exptl_crystal_F_000 704
_exptl_crystal_size_max 0.45
_exptl_crystal_size_mid 0.30
_exptl_crystal_size_min 0.15
_refine_diff_density_max 0.193
_refine_diff_density_min -0.178
_refine_diff_density_rms 0.038
_refine_ls_extinction_method none
_refine_ls_goodness_of_fit_ref 1.044
_refine_ls_hydrogen_treatment mixed
_refine_ls_matrix_type full
_refine_ls_number_parameters 227
_refine_ls_number_reflns 3100
_refine_ls_number_restraints 0
_refine_ls_restrained_S_all 1.044
_refine_ls_R_factor_all 0.0769
_refine_ls_R_factor_gt 0.0456
_refine_ls_shift/su_max 0.000
_refine_ls_shift/su_mean 0.000
_refine_ls_structure_factor_coef Fsqd
_refine_ls_weighting_details 'calc w=1/[\s^2^(Fo^2^)+(0.0363P)^2^+0.4744P] where P=(Fo^2^+2Fc^2^)/3'
_refine_ls_weighting_scheme calc
_refine_ls_wR_factor_gt 0.0966
_refine_ls_wR_factor_ref 0.1077
_reflns_number_gt 2222
_reflns_number_total 3100
_reflns_threshold_expression >2sigma(I)
_cod_data_source_file b802755b.txt
_cod_data_source_block 21
_cod_original_sg_symbol_H-M 'P 21/c'
_cod_database_code 7202028

loop_
_symmetry_equiv_pos_as_xyz
'x, y, z'
'-x, y+1/2, -z+1/2'
'-x, -y, -z'
'x, -y-1/2, z-1/2'

loop_
_atom_site_label
_atom_site_type_symbol
_atom_site_fract_x
_atom_site_fract_y
_atom_site_fract_z
_atom_site_U_iso_or_equiv
_atom_site_adp_type
_atom_site_occupancy
_atom_site_symmetry_multiplicity
_atom_site_calc_flag
_atom_site_refinement_flags
_atom_site_disorder_assembly
_atom_site_disorder_group
O24 O 0.90089(8) 0.92672(9) 0.18412(16) 0.0348(3) Uani 1 1 d . . .
O23 O 0.51023(8) 0.87496(10) -0.67092(18) 0.0412(4) Uani 1 1 d . . .
C6 C 1.02501(11) 0.87851(12) 0.0645(2) 0.0254(4) Uani 1 1 d . . .
C2 C 0.87920(11) 0.87504(12) -0.1322(2) 0.0266(4) Uani 1 1 d . . .
C16 C 0.72550(11) 0.87960(12) -0.2807(2) 0.0279(4) Uani 1 1 d . . .
C8 C 1.15695(11) 0.88229(13) 0.3050(2) 0.0265(4) Uani 1 1 d . . .
C20 C 0.58042(12) 0.91989(14) -0.3805(3) 0.0340(5) Uani 1 1 d . . .
H20 H 0.5307 0.9497 -0.3556 0.041 Uiso 1 1 calc R . .
C13 C 1.18769(11) 0.92733(13) 0.4704(2) 0.0279(4) Uani 1 1 d . . .
H13 H 1.1514 0.9664 0.5272 0.034 Uiso 1 1 calc R . .
C3 C 0.92074(11) 0.83892(14) -0.2953(2) 0.0321(5) Uani 1 1 d . . .
H3A H 0.8893 0.8598 -0.4149 0.038 Uiso 1 1 calc R . .
H3B H 0.9183 0.7727 -0.2939 0.038 Uiso 1 1 calc R . .
C15 C 0.79632(11) 0.89015(12) -0.1357(2) 0.0282(4) Uani 1 1 d . . .
H15 H 0.7811 0.9122 -0.0198 0.034 Uiso 1 1 calc R . .
C1 C 0.93232(11) 0.89647(12) 0.0477(2) 0.0267(4) Uani 1 1 d . . .
C21 C 0.65055(11) 0.92324(13) -0.2511(3) 0.0313(5) Uani 1 1 d . . .
H21 H 0.6485 0.9560 -0.1380 0.038 Uiso 1 1 calc R . .
C7 C 1.06874(11) 0.89526(12) 0.2331(2) 0.0264(4) Uani 1 1 d . . .
H7 H 1.0361 0.9203 0.3225 0.032 Uiso 1 1 calc R . .
C11 C 1.32370(12) 0.86017(14) 0.4719(3) 0.0342(5) Uani 1 1 d . . .
H11 H 1.3802 0.8536 0.5265 0.041 Uiso 1 1 calc R . .
O25 O 1.36503(9) 0.95463(11) 0.8238(2) 0.0512(4) Uani 1 1 d . . .
C5 C 1.06262(11) 0.84338(13) -0.1052(2) 0.0299(4) Uani 1 1 d . . .
H5A H 1.1200 0.8678 -0.1043 0.036 Uiso 1 1 calc R . .
H5B H 1.0670 0.7774 -0.0965 0.036 Uiso 1 1 calc R . .
C18 C 0.65395(12) 0.82604(14) -0.5797(3) 0.0349(5) Uani 1 1 d . . .
H18 H 0.6550 0.7919 -0.6915 0.042 Uiso 1 1 calc R . .
C12 C 1.26942(11) 0.91683(13) 0.5539(2) 0.0301(4) Uani 1 1 d . . .
C9 C 1.21239(11) 0.82377(14) 0.2282(3) 0.0330(5) Uani 1 1 d . . .
H9 H 1.1934 0.7906 0.1180 0.040 Uiso 1 1 calc R . .
C19 C 0.58187(11) 0.87299(14) -0.5484(3) 0.0324(5) Uani 1 1 d . . .
C4 C 1.01126(11) 0.86821(13) -0.2883(2) 0.0302(4) Uani 1 1 d . . .
H4A H 1.0363 0.8401 -0.3938 0.036 Uiso 1 1 calc R . .
H4B H 1.0132 0.9339 -0.3051 0.036 Uiso 1 1 calc R . .
C14 C 1.29714(13) 0.96366(15) 0.7303(3) 0.0393(5) Uani 1 1 d . . .
H14 H 1.2589 1.0045 0.7756 0.047 Uiso 1 1 calc R . .
C17 C 0.72385(12) 0.82951(13) -0.4471(3) 0.0331(5) Uani 1 1 d . . .
H17 H 0.7725 0.7969 -0.4694 0.040 Uiso 1 1 calc R . .
C10 C 1.29442(12) 0.81378(14) 0.3108(3) 0.0367(5) Uani 1 1 d . . .
H10 H 1.3310 0.7744 0.2556 0.044 Uiso 1 1 calc R . .
C22 C 0.51169(13) 0.83758(18) -0.8542(3) 0.0500(6) Uani 1 1 d . . .
H22A H 0.5585 0.8634 -0.9124 0.075 Uiso 1 1 calc R . .
H22B H 0.4588 0.8512 -0.9322 0.075 Uiso 1 1 calc R . .
H22C H 0.5188 0.7726 -0.8439 0.075 Uiso 1 1 calc R . .

loop_
_atom_site_aniso_label
_atom_site_aniso_U_11
_atom_site_aniso_U_22
_atom_site_aniso_U_33
_atom_site_aniso_U_23
_atom_site_aniso_U_13
_atom_site_aniso_U_12
O24 0.0365(7) 0.0420(9) 0.0278(7) -0.0059(6) 0.0119(6) 0.0053(6)
O23 0.0344(7) 0.0517(10) 0.0375(8) -0.0119(7) 0.0043(6) 0.0023(7)
C6 0.0341(10) 0.0178(10) 0.0262(9) 0.0035(8) 0.0112(8) 0.0020(8)
C2 0.0349(10) 0.0210(10) 0.0253(9) 0.0009(8) 0.0093(8) -0.0007(8)
C16 0.0330(10) 0.0238(10) 0.0288(9) -0.0008(8) 0.0113(8) -0.0007(8)
C8 0.0324(10) 0.0248(11) 0.0239(9) 0.0050(8) 0.0102(8) -0.0008(8)
C20 0.0328(10) 0.0340(12) 0.0371(11) -0.0047(9) 0.0126(9) 0.0019(9)
C13 0.0343(10) 0.0250(10) 0.0265(9) 0.0034(8) 0.0120(8) 0.0012(8)
C3 0.0374(11) 0.0334(12) 0.0271(9) -0.0053(9) 0.0108(8) 0.0000(9)
C15 0.0384(11) 0.0222(10) 0.0256(9) -0.0010(8) 0.0104(8) 0.0004(8)
C1 0.0357(10) 0.0209(10) 0.0255(9) 0.0015(8) 0.0113(8) 0.0018(8)
C21 0.0368(11) 0.0294(11) 0.0291(10) -0.0043(8) 0.0104(8) -0.0030(9)
C7 0.0345(10) 0.0218(10) 0.0247(9) 0.0033(8) 0.0116(8) 0.0038(8)
C11 0.0318(10) 0.0383(12) 0.0337(10) 0.0013(9) 0.0082(8) 0.0003(9)
O25 0.0463(9) 0.0663(12) 0.0395(8) -0.0086(8) -0.0008(7) 0.0007(8)
C5 0.0338(10) 0.0295(11) 0.0281(10) -0.0001(8) 0.0111(8) 0.0017(8)
C18 0.0371(11) 0.0349(12) 0.0341(11) -0.0105(9) 0.0098(9) -0.0026(9)
C12 0.0357(11) 0.0294(11) 0.0267(9) 0.0026(8) 0.0096(8) -0.0040(8)
C9 0.0379(11) 0.0311(12) 0.0315(10) -0.0038(9) 0.0105(8) 0.0035(9)
C19 0.0311(10) 0.0323(12) 0.0344(10) -0.0038(9) 0.0069(8) -0.0034(9)
C4 0.0385(10) 0.0293(11) 0.0253(9) -0.0024(8) 0.0148(8) 0.0025(9)
C14 0.0381(12) 0.0463(14) 0.0341(11) -0.0035(10) 0.0072(9) 0.0008(10)
C17 0.0339(10) 0.0307(12) 0.0367(11) -0.0058(9) 0.0118(9) 0.0012(9)
C10 0.0327(11) 0.0407(13) 0.0383(11) -0.0053(9) 0.0110(9) 0.0076(9)
C22 0.0456(13) 0.0671(18) 0.0371(12) -0.0165(11) 0.0045(10) -0.0008(11)

loop_
_atom_type_symbol
_atom_type_description
_atom_type_scat_dispersion_real
_atom_type_scat_dispersion_imag
_atom_type_scat_source
C C 0.0033 0.0016 'International Tables Vol C Tables 4.2.6.8 and 6.1.1.4'
H H 0.0000 0.0000 'International Tables Vol C Tables 4.2.6.8 and 6.1.1.4'
O O 0.0106 0.0060 'International Tables Vol C Tables 4.2.6.8 and 6.1.1.4'

loop_
_geom_angle_atom_site_label_1
_geom_angle_atom_site_label_2
_geom_angle_atom_site_label_3
_geom_angle
_geom_angle_site_symmetry_1
_geom_angle_site_symmetry_3
_geom_angle_publ_flag
C19 O23 C22 118.51(15) . . ?
C7 C6 C1 116.41(15) . . ?
C7 C6 C5 124.61(16) . . ?
C1 C6 C5 118.98(15) . . ?
C15 C2 C1 116.25(15) . . ?
C15 C2 C3 124.89(16) . . ?
C1 C2 C3 118.86(15) . . ?
C17 C16 C21 116.40(16) . . ?
C17 C16 C15 126.64(16) . . ?
C21 C16 C15 116.95(16) . . ?
C13 C8 C9 116.96(16) . . ?
C13 C8 C7 117.61(16) . . ?
C9 C8 C7 125.30(16) . . ?
C21 C20 C19 120.21(17) . . ?
C12 C13 C8 122.08(17) . . ?
C2 C3 C4 112.47(15) . . ?
C2 C15 C16 133.02(16) . . ?
O24 C1 C2 120.90(16) . . ?
O24 C1 C6 119.76(16) . . ?
C2 C1 C6 119.32(15) . . ?
C20 C21 C16 122.05(17) . . ?
C6 C7 C8 132.20(16) . . ?
C10 C11 C12 119.25(17) . . ?
C4 C5 C6 112.42(15) . . ?
C17 C18 C19 119.58(17) . . ?
C13 C12 C11 119.74(17) . . ?
C13 C12 C14 119.50(17) . . ?
C11 C12 C14 120.74(17) . . ?
C10 C9 C8 120.97(18) . . ?
O23 C19 C20 116.37(16) . . ?
O23 C19 C18 124.20(17) . . ?
C20 C19 C18 119.42(17) . . ?
C5 C4 C3 112.45(15) . . ?
O25 C14 C12 125.50(19) . . ?
C18 C17 C16 122.23(17) . . ?
C11 C10 C9 120.96(18) . . ?

loop_
_geom_bond_atom_site_label_1
_geom_bond_atom_site_label_2
_geom_bond_distance
_geom_bond_site_symmetry_2
_geom_bond_publ_flag
O24 C1 1.236(2) . ?
O23 C19 1.361(2) . ?
O23 C22 1.427(2) . ?
C6 C7 1.344(2) . ?
C6 C1 1.504(2) . ?
C6 C5 1.513(2) . ?
C2 C15 1.348(2) . ?
C2 C1 1.491(2) . ?
C2 C3 1.511(2) . ?
C16 C17 1.403(2) . ?
C16 C21 1.407(3) . ?
C16 C15 1.454(2) . ?
C8 C13 1.398(2) . ?
C8 C9 1.406(3) . ?
C8 C7 1.462(2) . ?
C20 C21 1.371(3) . ?
C20 C19 1.392(3) . ?
C13 C12 1.385(3) . ?
C3 C4 1.514(2) . ?
C11 C10 1.378(3) . ?
C11 C12 1.394(3) . ?
O25 C14 1.217(2) . ?
C5 C4 1.508(2) . ?
C18 C17 1.381(3) . ?
C18 C19 1.395(3) . ?
C12 C14 1.465(3) . ?
C9 C10 1.387(3) . ?

loop_
_geom_torsion_atom_site_label_1
_geom_torsion_atom_site_label_2
_geom_torsion_atom_site_label_3
_geom_torsion_atom_site_label_4
_geom_torsion
_geom_torsion_site_symmetry_1
_geom_torsion_site_symmetry_2
_geom_torsion_site_symmetry_3
_geom_torsion_site_symmetry_4
_geom_torsion_publ_flag
C9 C8 C13 C12 1.3(3) . . . . ?
C7 C8 C13 C12 177.46(16) . . . . ?
C15 C2 C3 C4 153.21(18) . . . . ?
C1 C2 C3 C4 -26.6(2) . . . . ?
C1 C2 C15 C16 178.94(19) . . . . ?
C3 C2 C15 C16 -0.8(3) . . . . ?
C17 C16 C15 C2 16.6(3) . . . . ?
C21 C16 C15 C2 -164.1(2) . . . . ?
C15 C2 C1 O24 -0.3(3) . . . . ?
C3 C2 C1 O24 179.50(17) . . . . ?
C15 C2 C1 C6 177.98(16) . . . . ?
C3 C2 C1 C6 -2.2(2) . . . . ?
C7 C6 C1 O24 1.4(3) . . . . ?
C5 C6 C1 O24 -178.69(17) . . . . ?
C7 C6 C1 C2 -176.92(16) . . . . ?
C5 C6 C1 C2 3.0(2) . . . . ?
C19 C20 C21 C16 -0.6(3) . . . . ?
C17 C16 C21 C20 -2.3(3) . . . . ?
C15 C16 C21 C20 178.30(17) . . . . ?
C1 C6 C7 C8 176.55(18) . . . . ?
C5 C6 C7 C8 -3.4(3) . . . . ?
C13 C8 C7 C6 163.85(19) . . . . ?
C9 C8 C7 C6 -20.4(3) . . . . ?
C7 C6 C5 C4 -154.94(18) . . . . ?
C1 C6 C5 C4 25.1(2) . . . . ?
C8 C13 C12 C11 0.3(3) . . . . ?
C8 C13 C12 C14 -178.07(17) . . . . ?
C10 C11 C12 C13 -1.5(3) . . . . ?
C10 C11 C12 C14 176.87(18) . . . . ?
C13 C8 C9 C10 -1.9(3) . . . . ?
C7 C8 C9 C10 -177.65(18) . . . . ?
C22 O23 C19 C20 172.26(19) . . . . ?
C22 O23 C19 C18 -9.2(3) . . . . ?
C21 C20 C19 O23 -178.41(17) . . . . ?
C21 C20 C19 C18 3.0(3) . . . . ?
C17 C18 C19 O23 179.07(18) . . . . ?
C17 C18 C19 C20 -2.4(3) . . . . ?
C6 C5 C4 C3 -54.8(2) . . . . ?
C2 C3 C4 C5 55.7(2) . . . . ?
C13 C12 C14 O25 174.2(2) . . . . ?
C11 C12 C14 O25 -4.1(3) . . . . ?
C19 C18 C17 C16 -0.5(3) . . . . ?
C21 C16 C17 C18 2.8(3) . . . . ?
C15 C16 C17 C18 -177.81(19) . . . . ?
C12 C11 C10 C9 1.0(3) . . . . ?
C8 C9 C10 C11 0.7(3) . . . . ?

loop_
_cod_related_entry_id
_cod_related_entry_database
_cod_related_entry_code
1 ChemSpider 25935722
